data_4326443
loop_
_publ_author_name
'Graeme Nawn'
'Kate M. Waldie'
'Simon R. Oakley'
'Brendan D. Peters'
'Derek Mandel'
'Brian O. Patrick'
'Robert McDonald'
'Robin G. Hicks'

_publ_section_title
;
 Redox-Active Bridging Ligands Based on Indigo Diimine ("Nindigo")
 Derivatives
;
_journal_name_full 'Inorganic Chemistry'
_journal_page_first 9826
_journal_page_last 9837
_journal_paper_doi 10.1021/ic200388y
_journal_volume 50
_journal_year 2011
_chemical_formula_sum 'C40.5 H35 F6 N4 O2.5 Pd'
_chemical_formula_weight 838.13
_chemical_name_systematic
;
 ?
;
_space_group_IT_number 2
_symmetry_cell_setting triclinic
_symmetry_space_group_name_Hall '-P 1'
_symmetry_space_group_name_H-M 'P -1'
_atom_sites_solution_hydrogens geom
_atom_sites_solution_primary direct
_atom_sites_solution_secondary difmap
_audit_creation_method SHELXL-97
_cell_angle_alpha 112.8660(10)
_cell_angle_beta 98.2310(10)
_cell_angle_gamma 107.3770(10)
_cell_formula_units_Z 2
_cell_length_a 12.0116(5)
_cell_length_b 12.8180(4)
_cell_length_c 13.9589(6)
_cell_measurement_reflns_used 5269
_cell_measurement_temperature 173(2)
_cell_measurement_theta_max 24.64
_cell_measurement_theta_min 2.83
_cell_volume 1805.93(12)
_computing_structure_refinement 'SHELXL-97 (Sheldrick, 1997)'
_diffrn_ambient_temperature 173(2)
_diffrn_measured_fraction_theta_full 0.969
_diffrn_measured_fraction_theta_max 0.969
_diffrn_measurement_device_type 'Bruker X8 APEX II'
_diffrn_measurement_method 'area detector'
_diffrn_radiation_monochromator graphite
_diffrn_radiation_source 'fine-focus sealed tube'
_diffrn_radiation_type MoK\a
_diffrn_radiation_wavelength 0.71073
_diffrn_reflns_av_R_equivalents 0.0310
_diffrn_reflns_av_sigmaI/netI 0.0501
_diffrn_reflns_limit_h_max 14
_diffrn_reflns_limit_h_min -14
_diffrn_reflns_limit_k_max 15
_diffrn_reflns_limit_k_min -10
_diffrn_reflns_limit_l_max 14
_diffrn_reflns_limit_l_min -16
_diffrn_reflns_number 13719
_diffrn_reflns_theta_full 25.02
_diffrn_reflns_theta_max 25.02
_diffrn_reflns_theta_min 1.66
_exptl_absorpt_coefficient_mu 0.589
_exptl_absorpt_correction_T_max 0.971
_exptl_absorpt_correction_T_min 0.903
_exptl_absorpt_correction_type multi-scan
_exptl_crystal_colour black
_exptl_crystal_density_diffrn 1.541
_exptl_crystal_description plate
_exptl_crystal_F_000 852
_exptl_crystal_size_max 0.20
_exptl_crystal_size_mid 0.20
_exptl_crystal_size_min 0.05
_refine_diff_density_max 0.455
_refine_diff_density_min -0.692
_refine_diff_density_rms 0.076
_refine_ls_extinction_method none
_refine_ls_goodness_of_fit_ref 1.006
_refine_ls_hydrogen_treatment mixed
_refine_ls_matrix_type full
_refine_ls_number_parameters 508
_refine_ls_number_reflns 6184
_refine_ls_number_restraints 1
_refine_ls_restrained_S_all 1.007
_refine_ls_R_factor_all 0.0520
_refine_ls_R_factor_gt 0.0362
_refine_ls_shift/su_max 0.163
_refine_ls_shift/su_mean 0.003
_refine_ls_structure_factor_coef Fsqd
_refine_ls_weighting_details 'calc w=1/[\s^2^(Fo^2^)+(0.0337P)^2^+1.9972P] where P=(Fo^2^+2Fc^2^)/3'
_refine_ls_weighting_scheme calc
_refine_ls_wR_factor_gt 0.0773
_refine_ls_wR_factor_ref 0.0845
_reflns_number_gt 5099
_reflns_number_total 6184
_reflns_threshold_expression >2sigma(I)
_cod_data_source_file ic200388y_si_009.cif
_cod_data_source_block rh039
_cod_original_formula_sum 'C40.50 H35 F6 N4 O2.50 Pd'
_cod_database_code 4326443

loop_
_symmetry_equiv_pos_as_xyz
'x, y, z'
'-x, -y, -z'

loop_
_atom_site_label
_atom_site_type_symbol
_atom_site_fract_x
_atom_site_fract_y
_atom_site_fract_z
_atom_site_U_iso_or_equiv
_atom_site_adp_type
_atom_site_occupancy
_atom_site_symmetry_multiplicity
_atom_site_calc_flag
_atom_site_refinement_flags
_atom_site_disorder_assembly
_atom_site_disorder_group
C1 C 0.2059(3) 0.0421(3) 0.3359(3) 0.0208(7) Uani 1 1 d . . .
C2 C 0.2395(3) 0.0592(3) 0.2444(3) 0.0216(7) Uani 1 1 d . . .
C3 C 0.2178(3) 0.1681(3) 0.2518(3) 0.0243(7) Uani 1 1 d . . .
C4 C 0.2272(3) 0.2298(3) 0.1885(3) 0.0307(8) Uani 1 1 d . . .
H4 H 0.2560 0.2035 0.1268 0.037 Uiso 1 1 calc R . .
C5 C 0.1943(3) 0.3294(3) 0.2163(3) 0.0330(9) Uani 1 1 d . . .
H5 H 0.2006 0.3723 0.1738 0.040 Uiso 1 1 calc R . .
C6 C 0.1518(3) 0.3676(3) 0.3065(3) 0.0320(9) Uani 1 1 d . . .
H6 H 0.1295 0.4364 0.3243 0.038 Uiso 1 1 calc R . .
C7 C 0.1413(3) 0.3080(3) 0.3712(3) 0.0273(8) Uani 1 1 d . . .
H7 H 0.1122 0.3349 0.4325 0.033 Uiso 1 1 calc R . .
C8 C 0.1748(3) 0.2081(3) 0.3434(3) 0.0228(7) Uani 1 1 d . . .
C9 C 0.2056(3) -0.0431(3) 0.3739(3) 0.0197(7) Uani 1 1 d . . .
C10 C 0.2442(3) -0.1446(3) 0.3427(3) 0.0191(7) Uani 1 1 d . . .
C11 C 0.2258(3) -0.1900(3) 0.4208(3) 0.0199(7) Uani 1 1 d . . .
C12 C 0.2431(3) -0.2875(3) 0.4346(3) 0.0254(8) Uani 1 1 d . . .
H12 H 0.2746 -0.3384 0.3862 0.030 Uiso 1 1 calc R . .
C13 C 0.2141(3) -0.3081(3) 0.5184(3) 0.0304(8) Uani 1 1 d . . .
H13 H 0.2249 -0.3742 0.5281 0.036 Uiso 1 1 calc R . .
C14 C 0.1682(3) -0.2323(3) 0.5907(3) 0.0286(8) Uani 1 1 d . . .
H14 H 0.1489 -0.2485 0.6485 0.034 Uiso 1 1 calc R . .
C15 C 0.1505(3) -0.1362(3) 0.5803(3) 0.0242(7) Uani 1 1 d . . .
H15 H 0.1196 -0.0859 0.6300 0.029 Uiso 1 1 calc R . .
C16 C 0.1790(3) -0.1138(3) 0.4946(3) 0.0200(7) Uani 1 1 d . . .
C17 C 0.1148(3) 0.4769(3) 0.7047(3) 0.0333(9) Uani 1 1 d . . .
C18 C 0.1134(3) 0.3487(3) 0.6771(3) 0.0261(8) Uani 1 1 d . . .
C19 C 0.0973(3) 0.3065(3) 0.7536(3) 0.0282(8) Uani 1 1 d . . .
H19 H 0.0784 0.3543 0.8155 0.034 Uiso 1 1 calc R . .
C20 C 0.1073(3) 0.1987(3) 0.7448(3) 0.0238(7) Uani 1 1 d . . .
C21 C 0.1038(3) 0.1732(3) 0.8428(3) 0.0311(8) Uani 1 1 d . . .
C22 C 0.3241(3) 0.0202(3) 0.0984(3) 0.0249(8) Uani 1 1 d . . .
C23 C 0.2512(3) -0.0380(3) -0.0089(3) 0.0287(8) Uani 1 1 d . . .
C24 C 0.2960(4) -0.0014(4) -0.0821(3) 0.0358(9) Uani 1 1 d . . .
H24 H 0.2467 -0.0403 -0.1555 0.043 Uiso 1 1 calc R . .
C25 C 0.4098(4) 0.0896(3) -0.0513(3) 0.0360(9) Uani 1 1 d . . .
C26 C 0.4812(3) 0.1422(3) 0.0540(3) 0.0350(9) Uani 1 1 d . . .
H26 H 0.5607 0.2030 0.0750 0.042 Uiso 1 1 calc R . .
C27 C 0.4419(3) 0.1102(3) 0.1314(3) 0.0300(8) Uani 1 1 d . . .
C28 C 0.1240(4) -0.1331(4) -0.0441(3) 0.0491(11) Uani 1 1 d . . .
H28A H 0.1269 -0.1977 -0.0240 0.074 Uiso 1 1 calc R . .
H28B H 0.0898 -0.1693 -0.1232 0.074 Uiso 1 1 calc R . .
H28C H 0.0726 -0.0944 -0.0081 0.074 Uiso 1 1 calc R . .
C29 C 0.4547(4) 0.1308(4) -0.1316(4) 0.0571(13) Uani 1 1 d . . .
H29A H 0.4738 0.2190 -0.1042 0.086 Uiso 1 1 calc R . .
H29B H 0.3910 0.0854 -0.2019 0.086 Uiso 1 1 calc R . .
H29C H 0.5282 0.1148 -0.1409 0.086 Uiso 1 1 calc R . .
C30 C 0.5232(4) 0.1712(4) 0.2460(3) 0.0485(11) Uani 1 1 d . . .
H30A H 0.6072 0.2134 0.2486 0.073 Uiso 1 1 calc R . .
H30B H 0.5203 0.1090 0.2709 0.073 Uiso 1 1 calc R . .
H30C H 0.4952 0.2309 0.2933 0.073 Uiso 1 1 calc R . .
C31 C 0.3398(3) -0.2713(3) 0.2310(3) 0.0205(7) Uani 1 1 d . . .
C32 C 0.4517(3) -0.2480(3) 0.2966(3) 0.0269(8) Uani 1 1 d . . .
C33 C 0.5027(3) -0.3351(3) 0.2623(3) 0.0333(9) Uani 1 1 d . . .
H33 H 0.5788 -0.3204 0.3070 0.040 Uiso 1 1 calc R . .
C34 C 0.4466(3) -0.4428(3) 0.1653(3) 0.0311(8) Uani 1 1 d . . .
C37 C 0.5193(3) -0.1308(3) 0.4005(3) 0.0412(10) Uani 1 1 d . . .
H37A H 0.5208 -0.0607 0.3875 0.062 Uiso 1 1 calc R . .
H37B H 0.6031 -0.1231 0.4259 0.062 Uiso 1 1 calc R . .
H37C H 0.4780 -0.1322 0.4560 0.062 Uiso 1 1 calc R . .
C38 C 0.5042(4) -0.5357(4) 0.1308(4) 0.0524(12) Uani 1 1 d . . .
H38A H 0.5846 -0.5035 0.1830 0.079 Uiso 1 1 calc R . .
H38B H 0.5134 -0.5518 0.0584 0.079 Uiso 1 1 calc R . .
H38C H 0.4521 -0.6123 0.1286 0.079 Uiso 1 1 calc R . .
C39 C 0.1602(4) -0.4028(4) 0.0615(3) 0.0541(12) Uani 1 1 d . . .
H39A H 0.1734 -0.3538 0.0219 0.081 Uiso 1 1 calc R . .
H39B H 0.1076 -0.3803 0.1067 0.081 Uiso 1 1 calc R . .
H39C H 0.1208 -0.4902 0.0095 0.081 Uiso 1 1 calc R . .
C53 C 0.3363(3) -0.4618(3) 0.1019(3) 0.0302(8) Uani 1 1 d . . .
H53 H 0.2970 -0.5345 0.0347 0.036 Uiso 1 1 calc R . .
C63 C 0.2808(3) -0.3782(3) 0.1328(3) 0.0257(8) Uani 1 1 d . . .
N1 N 0.1708(2) 0.1324(2) 0.3942(2) 0.0231(6) Uani 1 1 d . . .
N2 N 0.1663(2) -0.0267(2) 0.4652(2) 0.0211(6) Uani 1 1 d . . .
N3 N 0.2797(2) -0.0137(2) 0.1766(2) 0.0245(6) Uani 1 1 d . . .
N4 N 0.2869(2) -0.1811(2) 0.2577(2) 0.0222(6) Uani 1 1 d . . .
O1 O 0.1325(2) 0.2976(2) 0.58738(18) 0.0268(5) Uani 1 1 d . . .
O2 O 0.12645(19) 0.11895(19) 0.66859(18) 0.0239(5) Uani 1 1 d . . .
F1 F 0.0764(2) 0.4886(2) 0.61723(19) 0.0526(6) Uani 1 1 d . . .
F2 F 0.2251(2) 0.5603(2) 0.7581(3) 0.0831(10) Uani 1 1 d . . .
F3 F 0.0428(3) 0.5049(2) 0.7660(2) 0.0600(7) Uani 1 1 d . . .
F4 F 0.0377(2) 0.2239(2) 0.9000(2) 0.0590(7) Uani 1 1 d . . .
F5 F 0.2164(2) 0.2219(2) 0.91034(18) 0.0483(6) Uani 1 1 d . . .
F6 F 0.05888(19) 0.05456(18) 0.81514(17) 0.0389(5) Uani 1 1 d . . .
Pd1 Pd 0.14362(2) 0.13113(2) 0.53094(2) 0.02033(9) Uani 1 1 d . . .
C40 C 0.5392(15) 0.4899(10) 0.4619(13) 0.106(6) Uani 0.50 1 d PD . 1
C41 C 0.5005(8) 0.4085(11) 0.5127(7) 0.154(4) Uani 0.50 1 d PD A 1
H41A H 0.5372 0.3473 0.4926 0.232 Uiso 0.50 1 calc PR A 1
H41B H 0.4114 0.3668 0.4871 0.232 Uiso 0.50 1 calc PR A 1
H41C H 0.5273 0.4576 0.5920 0.232 Uiso 0.50 1 calc PR A 1
O3 O 0.5962(12) 0.4939(11) 0.4082(9) 0.134(4) Uani 0.50 1 d P B 1
C41B C 0.5005(8) 0.4085(11) 0.5127(7) 0.154(4) Uani 0.50 1 d P . 2
H41D H 0.5896 0.4408 0.5411 0.232 Uiso 0.50 1 calc PR . 2
H41E H 0.4755 0.3583 0.4336 0.232 Uiso 0.50 1 calc PR . 2
H41F H 0.4633 0.3580 0.5462 0.232 Uiso 0.50 1 calc PR . 2
H4N H 0.284(3) -0.144(3) 0.216(3) 0.044(12) Uiso 1 1 d . . .

loop_
_atom_site_aniso_label
_atom_site_aniso_U_11
_atom_site_aniso_U_22
_atom_site_aniso_U_33
_atom_site_aniso_U_23
_atom_site_aniso_U_13
_atom_site_aniso_U_12
C1 0.0225(17) 0.0195(17) 0.0209(18) 0.0079(14) 0.0083(14) 0.0098(14)
C2 0.0242(17) 0.0189(17) 0.0211(18) 0.0073(15) 0.0066(15) 0.0103(14)
C3 0.0253(18) 0.0229(18) 0.028(2) 0.0125(16) 0.0103(15) 0.0106(15)
C4 0.036(2) 0.033(2) 0.035(2) 0.0206(18) 0.0184(17) 0.0175(17)
C5 0.044(2) 0.032(2) 0.039(2) 0.0259(19) 0.0188(19) 0.0201(18)
C6 0.040(2) 0.0254(19) 0.038(2) 0.0159(17) 0.0127(18) 0.0190(17)
C7 0.035(2) 0.0260(19) 0.029(2) 0.0126(16) 0.0178(17) 0.0191(16)
C8 0.0262(18) 0.0190(17) 0.0256(19) 0.0101(15) 0.0090(15) 0.0113(14)
C9 0.0191(17) 0.0198(17) 0.0190(18) 0.0070(14) 0.0053(14) 0.0085(14)
C10 0.0171(16) 0.0138(16) 0.0210(18) 0.0033(14) 0.0060(14) 0.0052(13)
C11 0.0173(16) 0.0167(16) 0.0226(18) 0.0069(14) 0.0060(14) 0.0053(13)
C12 0.0310(19) 0.0217(18) 0.0259(19) 0.0088(15) 0.0121(16) 0.0146(15)
C13 0.042(2) 0.0240(19) 0.032(2) 0.0155(17) 0.0143(18) 0.0180(16)
C14 0.038(2) 0.0273(19) 0.025(2) 0.0128(16) 0.0156(17) 0.0135(16)
C15 0.0265(18) 0.0212(18) 0.0233(19) 0.0070(15) 0.0101(15) 0.0100(14)
C16 0.0195(17) 0.0169(16) 0.0217(18) 0.0065(14) 0.0047(14) 0.0084(13)
C17 0.042(2) 0.027(2) 0.034(2) 0.0100(18) 0.0132(19) 0.0203(18)
C18 0.0266(19) 0.0212(18) 0.027(2) 0.0060(16) 0.0076(16) 0.0118(15)
C19 0.038(2) 0.0251(19) 0.0238(19) 0.0072(16) 0.0161(17) 0.0180(16)
C20 0.0200(17) 0.0234(18) 0.0240(19) 0.0063(15) 0.0098(15) 0.0081(14)
C21 0.040(2) 0.026(2) 0.031(2) 0.0111(17) 0.0161(18) 0.0161(17)
C22 0.034(2) 0.0234(18) 0.029(2) 0.0150(16) 0.0193(17) 0.0181(16)
C23 0.035(2) 0.030(2) 0.027(2) 0.0145(17) 0.0167(17) 0.0166(16)
C24 0.049(2) 0.041(2) 0.030(2) 0.0194(19) 0.0213(19) 0.025(2)
C25 0.050(2) 0.033(2) 0.051(3) 0.028(2) 0.036(2) 0.0289(19)
C26 0.032(2) 0.0223(19) 0.057(3) 0.0180(19) 0.025(2) 0.0129(16)
C27 0.033(2) 0.0230(19) 0.034(2) 0.0081(17) 0.0166(17) 0.0153(16)
C28 0.044(2) 0.052(3) 0.037(2) 0.019(2) 0.008(2) 0.003(2)
C29 0.083(3) 0.056(3) 0.074(3) 0.046(3) 0.062(3) 0.040(3)
C30 0.038(2) 0.041(2) 0.049(3) 0.008(2) 0.009(2) 0.0123(19)
C31 0.0270(18) 0.0167(16) 0.0253(18) 0.0112(15) 0.0148(15) 0.0127(14)
C32 0.0236(18) 0.0252(19) 0.029(2) 0.0082(16) 0.0096(16) 0.0100(15)
C33 0.0270(19) 0.035(2) 0.039(2) 0.0146(19) 0.0080(17) 0.0180(17)
C34 0.037(2) 0.027(2) 0.039(2) 0.0156(18) 0.0226(19) 0.0204(17)
C37 0.033(2) 0.036(2) 0.036(2) 0.0009(19) 0.0036(18) 0.0137(18)
C38 0.061(3) 0.045(3) 0.063(3) 0.018(2) 0.029(2) 0.040(2)
C39 0.046(3) 0.051(3) 0.041(3) -0.002(2) 0.000(2) 0.025(2)
C53 0.035(2) 0.0169(18) 0.029(2) 0.0007(15) 0.0135(17) 0.0086(15)
C63 0.0249(18) 0.0252(19) 0.0235(19) 0.0070(16) 0.0107(15) 0.0093(15)
N1 0.0318(16) 0.0221(15) 0.0224(15) 0.0095(13) 0.0127(13) 0.0180(13)
N2 0.0238(15) 0.0199(14) 0.0219(15) 0.0087(12) 0.0093(12) 0.0115(12)
N3 0.0311(16) 0.0243(15) 0.0240(16) 0.0110(13) 0.0139(13) 0.0156(13)
N4 0.0308(16) 0.0205(15) 0.0240(16) 0.0116(13) 0.0148(13) 0.0160(13)
O1 0.0364(14) 0.0232(13) 0.0263(14) 0.0109(11) 0.0142(11) 0.0169(11)
O2 0.0276(13) 0.0208(12) 0.0253(13) 0.0084(11) 0.0122(11) 0.0126(10)
F1 0.0953(19) 0.0415(14) 0.0447(15) 0.0255(12) 0.0296(14) 0.0452(14)
F2 0.0537(17) 0.0216(13) 0.133(3) 0.0139(15) -0.0126(17) 0.0093(12)
F3 0.106(2) 0.0609(16) 0.0587(16) 0.0340(14) 0.0537(16) 0.0686(16)
F4 0.099(2) 0.0711(17) 0.0551(16) 0.0421(14) 0.0596(16) 0.0606(16)
F5 0.0524(15) 0.0426(14) 0.0327(13) 0.0153(11) -0.0054(11) 0.0069(11)
F6 0.0504(13) 0.0293(12) 0.0361(13) 0.0172(10) 0.0152(11) 0.0101(10)
Pd1 0.02538(15) 0.01838(14) 0.02064(15) 0.00716(11) 0.01138(11) 0.01314(10)
C40 0.094(12) 0.110(13) 0.082(12) 0.013(10) 0.008(9) 0.050(10)
C41 0.131(7) 0.250(13) 0.108(7) 0.113(8) 0.034(6) 0.065(8)
O3 0.164(12) 0.118(9) 0.081(8) 0.032(7) 0.032(7) 0.025(8)
C41B 0.131(7) 0.250(13) 0.108(7) 0.113(8) 0.034(6) 0.065(8)

loop_
_atom_type_symbol
_atom_type_description
_atom_type_scat_dispersion_real
_atom_type_scat_dispersion_imag
_atom_type_scat_source
C C 0.0033 0.0016 'International Tables Vol C Tables 4.2.6.8 and 6.1.1.4'
H H 0.0000 0.0000 'International Tables Vol C Tables 4.2.6.8 and 6.1.1.4'
N N 0.0061 0.0033 'International Tables Vol C Tables 4.2.6.8 and 6.1.1.4'
O O 0.0106 0.0060 'International Tables Vol C Tables 4.2.6.8 and 6.1.1.4'
F F 0.0171 0.0103 'International Tables Vol C Tables 4.2.6.8 and 6.1.1.4'
Pd Pd -0.9988 1.0072 'International Tables Vol C Tables 4.2.6.8 and 6.1.1.4'

loop_
_geom_angle_atom_site_label_1
_geom_angle_atom_site_label_2
_geom_angle_atom_site_label_3
_geom_angle
_geom_angle_site_symmetry_1
_geom_angle_site_symmetry_3
N1 C1 C9 116.1(3) . .
N1 C1 C2 110.2(3) . .
C9 C1 C2 133.7(3) . .
N3 C2 C3 132.4(3) . .
N3 C2 C1 122.8(3) . .
C3 C2 C1 104.8(3) . .
C4 C3 C8 119.9(3) . .
C4 C3 C2 133.9(3) . .
C8 C3 C2 106.2(3) . .
C5 C4 C3 119.2(3) . .
C5 C4 H4 120.4 . .
C3 C4 H4 120.4 . .
C4 C5 C6 120.4(3) . .
C4 C5 H5 119.8 . .
C6 C5 H5 119.8 . .
C7 C6 C5 121.9(3) . .
C7 C6 H6 119.1 . .
C5 C6 H6 119.1 . .
C8 C7 C6 117.8(3) . .
C8 C7 H7 121.1 . .
C6 C7 H7 121.1 . .
C7 C8 N1 128.5(3) . .
C7 C8 C3 121.0(3) . .
N1 C8 C3 110.5(3) . .
N2 C9 C1 115.6(3) . .
N2 C9 C10 110.4(3) . .
C1 C9 C10 133.9(3) . .
N4 C10 C11 131.3(3) . .
N4 C10 C9 123.5(3) . .
C11 C10 C9 105.1(3) . .
C12 C11 C16 119.7(3) . .
C12 C11 C10 133.6(3) . .
C16 C11 C10 106.6(3) . .
C13 C12 C11 119.1(3) . .
C13 C12 H12 120.4 . .
C11 C12 H12 120.4 . .
C12 C13 C14 120.6(3) . .
C12 C13 H13 119.7 . .
C14 C13 H13 119.7 . .
C15 C14 C13 122.1(3) . .
C15 C14 H14 119.0 . .
C13 C14 H14 119.0 . .
C14 C15 C16 118.3(3) . .
C14 C15 H15 120.9 . .
C16 C15 H15 120.9 . .
N2 C16 C15 129.4(3) . .
N2 C16 C11 110.4(3) . .
C15 C16 C11 120.2(3) . .
F2 C17 F1 107.9(3) . .
F2 C17 F3 107.4(3) . .
F1 C17 F3 105.8(3) . .
F2 C17 C18 110.5(3) . .
F1 C17 C18 112.7(3) . .
F3 C17 C18 112.3(3) . .
O1 C18 C19 128.7(3) . .
O1 C18 C17 113.8(3) . .
C19 C18 C17 117.5(3) . .
C20 C19 C18 123.6(3) . .
C20 C19 H19 118.2 . .
C18 C19 H19 118.2 . .
O2 C20 C19 129.2(3) . .
O2 C20 C21 113.3(3) . .
C19 C20 C21 117.3(3) . .
F6 C21 F4 107.8(3) . .
F6 C21 F5 107.5(3) . .
F4 C21 F5 106.7(3) . .
F6 C21 C20 112.8(3) . .
F4 C21 C20 111.8(3) . .
F5 C21 C20 110.0(3) . .
C23 C22 C27 121.1(3) . .
C23 C22 N3 119.7(3) . .
C27 C22 N3 119.2(3) . .
C22 C23 C24 118.3(3) . .
C22 C23 C28 121.2(3) . .
C24 C23 C28 120.5(3) . .
C25 C24 C23 122.0(4) . .
C25 C24 H24 119.0 . .
C23 C24 H24 119.0 . .
C26 C25 C24 118.3(3) . .
C26 C25 C29 120.7(4) . .
C24 C25 C29 121.0(4) . .
C25 C26 C27 122.6(3) . .
C25 C26 H26 118.7 . .
C27 C26 H26 118.7 . .
C26 C27 C22 117.7(3) . .
C26 C27 C30 120.6(3) . .
C22 C27 C30 121.8(3) . .
C23 C28 H28A 109.5 . .
C23 C28 H28B 109.5 . .
H28A C28 H28B 109.5 . .
C23 C28 H28C 109.5 . .
H28A C28 H28C 109.5 . .
H28B C28 H28C 109.5 . .
C25 C29 H29A 109.5 . .
C25 C29 H29B 109.5 . .
H29A C29 H29B 109.5 . .
C25 C29 H29C 109.5 . .
H29A C29 H29C 109.5 . .
H29B C29 H29C 109.5 . .
C27 C30 H30A 109.5 . .
C27 C30 H30B 109.5 . .
H30A C30 H30B 109.5 . .
C27 C30 H30C 109.5 . .
H30A C30 H30C 109.5 . .
H30B C30 H30C 109.5 . .
C32 C31 C63 121.2(3) . .
C32 C31 N4 120.7(3) . .
C63 C31 N4 117.9(3) . .
C33 C32 C31 118.1(3) . .
C33 C32 C37 119.9(3) . .
C31 C32 C37 122.0(3) . .
C34 C33 C32 122.4(3) . .
C34 C33 H33 118.8 . .
C32 C33 H33 118.8 . .
C53 C34 C33 117.6(3) . .
C53 C34 C38 121.4(3) . .
C33 C34 C38 121.1(3) . .
C32 C37 H37A 109.5 . .
C32 C37 H37B 109.5 . .
H37A C37 H37B 109.5 . .
C32 C37 H37C 109.5 . .
H37A C37 H37C 109.5 . .
H37B C37 H37C 109.5 . .
C34 C38 H38A 109.5 . .
C34 C38 H38B 109.5 . .
H38A C38 H38B 109.5 . .
C34 C38 H38C 109.5 . .
H38A C38 H38C 109.5 . .
H38B C38 H38C 109.5 . .
C63 C39 H39A 109.5 . .
C63 C39 H39B 109.5 . .
H39A C39 H39B 109.5 . .
C63 C39 H39C 109.5 . .
H39A C39 H39C 109.5 . .
H39B C39 H39C 109.5 . .
C34 C53 C63 122.3(3) . .
C34 C53 H53 118.8 . .
C63 C53 H53 118.8 . .
C53 C63 C31 118.4(3) . .
C53 C63 C39 120.6(3) . .
C31 C63 C39 121.0(3) . .
C1 N1 C8 108.2(3) . .
C1 N1 Pd1 113.7(2) . .
C8 N1 Pd1 137.7(2) . .
C16 N2 C9 107.4(2) . .
C16 N2 Pd1 138.2(2) . .
C9 N2 Pd1 112.69(19) . .
C2 N3 C22 118.0(3) . .
C10 N4 C31 125.6(3) . .
C10 N4 H4N 116(2) . .
C31 N4 H4N 118(2) . .
C18 O1 Pd1 123.3(2) . .
C20 O2 Pd1 122.7(2) . .
N1 Pd1 N2 80.88(10) . .
N1 Pd1 O2 174.01(10) . .
N2 Pd1 O2 93.76(10) . .
N1 Pd1 O1 93.08(10) . .
N2 Pd1 O1 173.31(10) . .
O2 Pd1 O1 92.13(9) . .
O3 C40 C41 108.4(12) . 2_666
O3 C40 C41 134.0(14) . .
C41 C40 C41 117.6(14) 2_666 .

loop_
_geom_bond_atom_site_label_1
_geom_bond_atom_site_label_2
_geom_bond_distance
_geom_bond_site_symmetry_2
C1 N1 1.356(4) .
C1 C9 1.387(4) .
C1 C2 1.467(4) .
C2 N3 1.309(4) .
C2 C3 1.463(4) .
C3 C4 1.392(5) .
C3 C8 1.415(4) .
C4 C5 1.378(5) .
C4 H4 0.9500 .
C5 C6 1.392(5) .
C5 H5 0.9500 .
C6 C7 1.387(5) .
C6 H6 0.9500 .
C7 C8 1.385(4) .
C7 H7 0.9500 .
C8 N1 1.402(4) .
C9 N2 1.383(4) .
C9 C10 1.440(4) .
C10 N4 1.333(4) .
C10 C11 1.435(4) .
C11 C12 1.405(4) .
C11 C16 1.429(4) .
C12 C13 1.365(5) .
C12 H12 0.9500 .
C13 C14 1.408(5) .
C13 H13 0.9500 .
C14 C15 1.368(5) .
C14 H14 0.9500 .
C15 C16 1.398(4) .
C15 H15 0.9500 .
C16 N2 1.371(4) .
C17 F2 1.306(4) .
C17 F1 1.321(4) .
C17 F3 1.330(4) .
C17 C18 1.530(5) .
C18 O1 1.258(4) .
C18 C19 1.384(5) .
C19 C20 1.382(5) .
C19 H19 0.9500 .
C20 O2 1.263(4) .
C20 C21 1.528(5) .
C21 F6 1.321(4) .
C21 F4 1.333(4) .
C21 F5 1.334(4) .
C22 C23 1.389(5) .
C22 C27 1.404(5) .
C22 N3 1.436(4) .
C23 C24 1.390(5) .
C23 C28 1.506(5) .
C24 C25 1.380(5) .
C24 H24 0.9500 .
C25 C26 1.369(5) .
C25 C29 1.513(5) .
C26 C27 1.390(5) .
C26 H26 0.9500 .
C27 C30 1.500(5) .
C28 H28A 0.9800 .
C28 H28B 0.9800 .
C28 H28C 0.9800 .
C29 H29A 0.9800 .
C29 H29B 0.9800 .
C29 H29C 0.9800 .
C30 H30A 0.9800 .
C30 H30B 0.9800 .
C30 H30C 0.9800 .
C31 C32 1.390(4) .
C31 C63 1.393(5) .
C31 N4 1.432(4) .
C32 C33 1.389(5) .
C32 C37 1.503(5) .
C33 C34 1.388(5) .
C33 H33 0.9500 .
C34 C53 1.379(5) .
C34 C38 1.507(5) .
C37 H37A 0.9800 .
C37 H37B 0.9800 .
C37 H37C 0.9800 .
C38 H38A 0.9800 .
C38 H38B 0.9800 .
C38 H38C 0.9800 .
C39 C63 1.503(5) .
C39 H39A 0.9800 .
C39 H39B 0.9800 .
C39 H39C 0.9800 .
C53 C63 1.389(5) .
C53 H53 0.9500 .
N1 Pd1 1.987(3) .
N2 Pd1 1.991(2) .
N4 H4N 0.88(4) .
O1 Pd1 2.022(2) .
O2 Pd1 2.021(2) .
C40 O3 1.091(16) .
C40 C41 1.453(11) 2_666
C40 C41 1.478(12) .
C41 H41A 0.9800 .
C41 H41B 0.9800 .
C41 H41C 0.9800 .

loop_
_geom_torsion_atom_site_label_1
_geom_torsion_atom_site_label_2
_geom_torsion_atom_site_label_3
_geom_torsion_atom_site_label_4
_geom_torsion
N1 C1 C2 N3 178.3(3)
C9 C1 C2 N3 -0.2(6)
N1 C1 C2 C3 -1.4(4)
C9 C1 C2 C3 -179.9(3)
N3 C2 C3 C4 2.9(7)
C1 C2 C3 C4 -177.4(4)
N3 C2 C3 C8 -179.5(3)
C1 C2 C3 C8 0.1(3)
C8 C3 C4 C5 0.0(5)
C2 C3 C4 C5 177.3(4)
C3 C4 C5 C6 -0.2(5)
C4 C5 C6 C7 0.1(6)
C5 C6 C7 C8 0.1(5)
C6 C7 C8 N1 -178.9(3)
C6 C7 C8 C3 -0.2(5)
C4 C3 C8 C7 0.2(5)
C2 C3 C8 C7 -177.7(3)
C4 C3 C8 N1 179.1(3)
C2 C3 C8 N1 1.1(4)
N1 C1 C9 N2 1.6(4)
C2 C1 C9 N2 -180.0(3)
N1 C1 C9 C10 -174.3(3)
C2 C1 C9 C10 4.2(6)
N2 C9 C10 N4 -179.8(3)
C1 C9 C10 N4 -3.8(6)
N2 C9 C10 C11 0.2(3)
C1 C9 C10 C11 176.2(3)
N4 C10 C11 C12 -1.4(6)
C9 C10 C11 C12 178.6(3)
N4 C10 C11 C16 179.3(3)
C9 C10 C11 C16 -0.6(3)
C16 C11 C12 C13 0.3(5)
C10 C11 C12 C13 -178.8(3)
C11 C12 C13 C14 -0.4(5)
C12 C13 C14 C15 0.2(5)
C13 C14 C15 C16 0.2(5)
C14 C15 C16 N2 177.9(3)
C14 C15 C16 C11 -0.3(5)
C12 C11 C16 N2 -178.5(3)
C10 C11 C16 N2 0.9(4)
C12 C11 C16 C15 0.0(5)
C10 C11 C16 C15 179.4(3)
F2 C17 C18 O1 -89.6(4)
F1 C17 C18 O1 31.2(4)
F3 C17 C18 O1 150.5(3)
F2 C17 C18 C19 87.6(4)
F1 C17 C18 C19 -151.6(3)
F3 C17 C18 C19 -32.3(5)
O1 C18 C19 C20 4.0(6)
C17 C18 C19 C20 -172.8(3)
C18 C19 C20 O2 -3.2(6)
C18 C19 C20 C21 172.1(3)
O2 C20 C21 F6 -33.0(4)
C19 C20 C21 F6 151.0(3)
O2 C20 C21 F4 -154.7(3)
C19 C20 C21 F4 29.3(4)
O2 C20 C21 F5 87.0(3)
C19 C20 C21 F5 -89.0(4)
C27 C22 C23 C24 -2.5(5)
N3 C22 C23 C24 178.8(3)
C27 C22 C23 C28 -179.0(3)
N3 C22 C23 C28 2.3(5)
C22 C23 C24 C25 0.3(5)
C28 C23 C24 C25 176.9(4)
C23 C24 C25 C26 1.9(5)
C23 C24 C25 C29 -177.8(3)
C24 C25 C26 C27 -2.1(5)
C29 C25 C26 C27 177.7(3)
C25 C26 C27 C22 0.0(5)
C25 C26 C27 C30 -179.6(3)
C23 C22 C27 C26 2.3(5)
N3 C22 C27 C26 -179.0(3)
C23 C22 C27 C30 -178.1(3)
N3 C22 C27 C30 0.6(5)
C63 C31 C32 C33 -0.8(5)
N4 C31 C32 C33 -175.3(3)
C63 C31 C32 C37 177.4(3)
N4 C31 C32 C37 2.9(5)
C31 C32 C33 C34 0.6(5)
C37 C32 C33 C34 -177.6(3)
C32 C33 C34 C53 0.2(6)
C32 C33 C34 C38 -179.7(4)
C33 C34 C53 C63 -0.7(5)
C38 C34 C53 C63 179.1(3)
C34 C53 C63 C31 0.6(5)
C34 C53 C63 C39 -179.6(4)
C32 C31 C63 C53 0.2(5)
N4 C31 C63 C53 174.9(3)
C32 C31 C63 C39 -179.6(3)
N4 C31 C63 C39 -4.9(5)
C9 C1 N1 C8 -179.1(3)
C2 C1 N1 C8 2.1(4)
C9 C1 N1 Pd1 6.2(4)
C2 C1 N1 Pd1 -172.6(2)
C7 C8 N1 C1 176.7(3)
C3 C8 N1 C1 -2.0(4)
C7 C8 N1 Pd1 -10.5(6)
C3 C8 N1 Pd1 170.7(2)
C15 C16 N2 C9 -179.1(3)
C11 C16 N2 C9 -0.8(3)
C15 C16 N2 Pd1 17.7(5)
C11 C16 N2 Pd1 -163.9(2)
C1 C9 N2 C16 -176.4(3)
C10 C9 N2 C16 0.4(3)
C1 C9 N2 Pd1 -8.5(3)
C10 C9 N2 Pd1 168.3(2)
C3 C2 N3 C22 7.2(5)
C1 C2 N3 C22 -172.4(3)
C23 C22 N3 C2 -102.3(4)
C27 C22 N3 C2 79.0(4)
C11 C10 N4 C31 -7.8(5)
C9 C10 N4 C31 172.1(3)
C32 C31 N4 C10 -68.2(4)
C63 C31 N4 C10 117.1(4)
C19 C18 O1 Pd1 0.4(5)
C17 C18 O1 Pd1 177.3(2)
C19 C20 O2 Pd1 -1.8(5)
C21 C20 O2 Pd1 -177.2(2)
C1 N1 Pd1 N2 -8.4(2)
C8 N1 Pd1 N2 179.1(3)
C1 N1 Pd1 O2 18.3(11)
C8 N1 Pd1 O2 -154.2(9)
C1 N1 Pd1 O1 168.7(2)
C8 N1 Pd1 O1 -3.8(3)
C16 N2 Pd1 N1 171.6(3)
C9 N2 Pd1 N1 9.1(2)
C16 N2 Pd1 O2 -5.7(3)
C9 N2 Pd1 O2 -168.2(2)
C16 N2 Pd1 O1 146.1(8)
C9 N2 Pd1 O1 -16.5(10)
C20 O2 Pd1 N1 154.7(9)
C20 O2 Pd1 N2 -178.9(2)
C20 O2 Pd1 O1 4.3(2)
C18 O1 Pd1 N1 179.3(3)
C18 O1 Pd1 N2 -155.5(8)
C18 O1 Pd1 O2 -3.7(3)
